data_4515648
loop_
_publ_author_name
'Liu, Ruzhang'
'Ge, Hua'
'Chen, Kuanwei'
'Xue, Huaiguo'

_publ_section_title
;
 Selectivity in Olefin-Intervened Macrocyclic Ring-Closing Metathesis
;
_journal_issue 6
_journal_name_full 'ACS Catalysis'
_journal_page_first 5574
_journal_paper_doi 10.1021/acscatal.8b01084
_journal_volume 8
_journal_year 2018
_chemical_formula_moiety 'C30 H42 N2 O4 S2'
_chemical_formula_sum 'C30 H42 N2 O4 S2'
_chemical_formula_weight 558.78
_space_group_IT_number 14
_space_group_name_Hall '-P 2yn'
_space_group_name_H-M_alt 'P 1 21/n 1'
_symmetry_cell_setting monoclinic
_symmetry_space_group_name_H-M 'P 1 21/n 1'
_atom_sites_solution_hydrogens geom
_atom_sites_solution_primary direct
_atom_sites_solution_secondary difmap
_audit_creation_method SHELXL-97
_cell_angle_alpha 90.00
_cell_angle_beta 112.146(2)
_cell_angle_gamma 90.00
_cell_formula_units_Z 4
_cell_length_a 19.6621(12)
_cell_length_b 8.3363(5)
_cell_length_c 19.9464(13)
_cell_measurement_reflns_used 9926
_cell_measurement_temperature 296(2)
_cell_measurement_theta_max 25.7633
_cell_measurement_theta_min 2.2047
_cell_volume 3028.2(3)
_computing_cell_refinement 'Bruker SMART'
_computing_data_collection 'Bruker SMART'
_computing_data_reduction 'Bruker SAINT'
_computing_molecular_graphics 'Bruker SHELXTL'
_computing_publication_material 'Bruker SHELXTL'
_computing_structure_refinement 'SHELXL-97 (Sheldrick, 1997)'
_computing_structure_solution 'SHELXS-97 (Sheldrick, 1990)'
_diffrn_ambient_temperature 296(2)
_diffrn_measured_fraction_theta_full 0.987
_diffrn_measured_fraction_theta_max 0.987
_diffrn_measurement_device_type 'CCD area detector'
_diffrn_measurement_method 'phi and omega scans'
_diffrn_radiation_monochromator graphite
_diffrn_radiation_source 'fine-focus sealed tube'
_diffrn_radiation_type MoK\a
_diffrn_radiation_wavelength 0.71073
_diffrn_reflns_av_R_equivalents 0.0409
_diffrn_reflns_av_sigmaI/netI 0.0361
_diffrn_reflns_limit_h_max 24
_diffrn_reflns_limit_h_min -25
_diffrn_reflns_limit_k_max 10
_diffrn_reflns_limit_k_min -10
_diffrn_reflns_limit_l_max 25
_diffrn_reflns_limit_l_min -25
_diffrn_reflns_number 40939
_diffrn_reflns_theta_full 27.53
_diffrn_reflns_theta_max 27.53
_diffrn_reflns_theta_min 1.24
_exptl_absorpt_coefficient_mu 0.212
_exptl_absorpt_correction_T_max 0.7912
_exptl_absorpt_correction_T_min 0.7695
_exptl_crystal_colour colorless
_exptl_crystal_density_diffrn 1.226
_exptl_crystal_density_method 'not measured'
_exptl_crystal_description block
_exptl_crystal_F_000 1200
_exptl_crystal_size_max 0.36
_exptl_crystal_size_mid 0.34
_exptl_crystal_size_min 0.32
_refine_diff_density_max 0.501
_refine_diff_density_min -0.476
_refine_diff_density_rms 0.138
_refine_ls_extinction_method none
_refine_ls_goodness_of_fit_ref 1.058
_refine_ls_hydrogen_treatment mixed
_refine_ls_matrix_type full
_refine_ls_number_parameters 345
_refine_ls_number_reflns 6879
_refine_ls_number_restraints 0
_refine_ls_restrained_S_all 1.058
_refine_ls_R_factor_all 0.1312
_refine_ls_R_factor_gt 0.0913
_refine_ls_shift/su_max 0.099
_refine_ls_shift/su_mean 0.003
_refine_ls_structure_factor_coef Fsqd
_refine_ls_weighting_details 'calc w=1/[\s^2^(Fo^2^)+(0.1775P)^2^+2.0141P] where P=(Fo^2^+2Fc^2^)/3'
_refine_ls_weighting_scheme calc
_refine_ls_wR_factor_gt 0.2932
_refine_ls_wR_factor_ref 0.3269
_reflns_number_gt 4277
_reflns_number_total 6976
_reflns_threshold_expression >2sigma(I)
_cod_data_source_file cs8b01084_si_002.cif
_cod_data_source_block EE-3
_cod_original_sg_symbol_H-M P2(1)/n
_cod_database_code 4515648

loop_
_symmetry_equiv_pos_as_xyz
'x, y, z'
'-x+1/2, y+1/2, -z+1/2'
'-x, -y, -z'
'x-1/2, -y-1/2, z-1/2'

loop_
_atom_site_label
_atom_site_type_symbol
_atom_site_fract_x
_atom_site_fract_y
_atom_site_fract_z
_atom_site_U_iso_or_equiv
_atom_site_adp_type
_atom_site_occupancy
_atom_site_symmetry_multiplicity
_atom_site_calc_flag
_atom_site_refinement_flags
C1 C 0.2464(2) 0.6576(5) 0.0733(2) 0.0610(9) Uani 1 1 d .
C2 C 0.1875(2) 0.7164(5) 0.0862(2) 0.0621(9) Uani 1 1 d .
H2 H 0.1556 0.7921 0.0539 0.074 Uiso 1 1 calc R
C3 C 0.1743(2) 0.6663(5) 0.1460(2) 0.0650(9) Uani 1 1 d .
H3 H 0.1331 0.7079 0.1543 0.078 Uiso 1 1 calc R
C4 C 0.21995(19) 0.5561(5) 0.1946(2) 0.0616(9) Uani 1 1 d .
C5 C 0.2792(2) 0.4970(5) 0.1798(2) 0.0672(10) Uani 1 1 d .
H5 H 0.3112 0.4211 0.2119 0.081 Uiso 1 1 calc R
C6 C 0.2925(2) 0.5451(5) 0.1202(2) 0.0667(9) Uani 1 1 d .
H6 H 0.3328 0.5021 0.1110 0.080 Uiso 1 1 calc R
C7 C 0.2058(3) 0.5042(7) 0.2595(3) 0.0871(13) Uani 1 1 d .
H7A H 0.2372 0.4122 0.2820 0.131 Uiso 1 1 calc R
H7B H 0.1541 0.4733 0.2451 0.131 Uiso 1 1 calc R
H7C H 0.2168 0.5928 0.2943 0.131 Uiso 1 1 calc R
C8 C 0.4071(2) 0.7784(7) 0.0439(2) 0.0815(12) Uani 1 1 d .
H8A H 0.4339 0.8421 0.0199 0.098 Uiso 1 1 calc R
H8B H 0.4032 0.6671 0.0254 0.098 Uiso 1 1 calc R
C9 C 0.4508(3) 0.7772(8) 0.1240(3) 0.0953(16) Uani 1 1 d .
H9A H 0.4237 0.7167 0.1488 0.114 Uiso 1 1 calc R
H9B H 0.4574 0.8886 0.1426 0.114 Uiso 1 1 calc R
C10 C 0.5269(3) 0.6990(8) 0.1410(3) 0.115(2) Uani 1 1 d .
H10A H 0.5515 0.6864 0.1940 0.137 Uiso 1 1 calc R
H10B H 0.5197 0.5906 0.1192 0.137 Uiso 1 1 calc R
C11 C 0.5747(3) 0.7902(7) 0.1144(3) 0.0864(14) Uani 1 1 d .
H11 H 0.5805 0.9005 0.1273 0.104 Uiso 1 1 calc R
C12 C 0.6112(3) 0.7396(7) 0.0745(3) 0.0907(14) Uani 1 1 d .
H12 H 0.6060 0.6304 0.0599 0.109 Uiso 1 1 calc R
C13 C 0.3243(3) 1.0054(6) 0.0515(3) 0.0890(14) Uani 1 1 d .
H13A H 0.3420 1.0013 0.1050 0.107 Uiso 1 1 calc R
H13B H 0.2715 1.0337 0.0329 0.107 Uiso 1 1 calc R
C14 C 0.3656(3) 1.1332(6) 0.0298(3) 0.0859(13) Uani 1 1 d .
H14A H 0.4184 1.1051 0.0490 0.103 Uiso 1 1 calc R
H14B H 0.3603 1.2359 0.0523 0.103 Uiso 1 1 calc R
C15 C 0.3402(2) 1.1570(6) -0.0511(3) 0.0816(12) Uani 1 1 d .
H15A H 0.3362 1.0507 -0.0743 0.098 Uiso 1 1 calc R
H15B H 0.2905 1.2051 -0.0688 0.098 Uiso 1 1 calc R
C16 C 0.4206(2) 0.8375(5) 0.7525(2) 0.0625(9) Uani 1 1 d .
C17 C 0.4122(2) 0.7617(5) 0.81051(19) 0.0628(9) Uani 1 1 d .
H17 H 0.4499 0.6944 0.8416 0.075 Uiso 1 1 calc R
C18 C 0.3479(2) 0.7849(4) 0.82278(19) 0.0605(9) Uani 1 1 d .
H18 H 0.3426 0.7361 0.8636 0.073 Uiso 1 1 calc R
C19 C 0.2918(2) 0.8774(4) 0.77689(19) 0.0608(9) Uani 1 1 d .
C20 C 0.2208(2) 0.8985(6) 0.7890(2) 0.0805(12) Uani 1 1 d .
H20A H 0.2155 1.0109 0.8006 0.121 Uiso 1 1 calc R
H20B H 0.2216 0.8302 0.8293 0.121 Uiso 1 1 calc R
H20C H 0.1793 0.8678 0.7451 0.121 Uiso 1 1 calc R
C21 C 0.3013(2) 0.9511(5) 0.7190(2) 0.0705(10) Uani 1 1 d .
H21 H 0.2627 1.0143 0.6866 0.085 Uiso 1 1 calc R
C22 C 0.3662(2) 0.9345(5) 0.7074(2) 0.0716(10) Uani 1 1 d .
H22 H 0.3728 0.9896 0.6686 0.086 Uiso 1 1 calc R
C23 C 0.4608(3) 0.5117(6) 0.6810(3) 0.0853(13) Uani 1 1 d .
H23A H 0.4069 0.5065 0.6674 0.102 Uiso 1 1 calc R
H23B H 0.4841 0.4873 0.7334 0.102 Uiso 1 1 calc R
C24 C 0.4835(3) 0.3841(7) 0.6388(3) 0.0953(14) Uani 1 1 d .
H24A H 0.4665 0.2781 0.6486 0.114 Uiso 1 1 calc R
H24B H 0.4587 0.4061 0.5864 0.114 Uiso 1 1 calc R
C25 C 0.5642(3) 0.3767(7) 0.6572(3) 0.0957(15) Uani 1 1 d .
H25A H 0.5824 0.4859 0.6535 0.115 Uiso 1 1 calc R
H25B H 0.5887 0.3408 0.7080 0.115 Uiso 1 1 calc R
C26 C 0.5850(3) 0.2668(7) 0.6094(3) 0.0936(15) Uani 1 1 d .
H26 H 0.5705 0.1576 0.6070 0.112 Uiso 1 1 calc R
C27 C 0.6227(3) 0.3130(7) 0.5699(3) 0.0953(15) Uani 1 1 d .
H27 H 0.6356 0.4233 0.5724 0.114 Uiso 1 1 calc R
C28 C 0.4550(3) 0.7376(8) 0.5949(3) 0.0947(14) Uani 1 1 d .
H28A H 0.4804 0.6793 0.5678 0.114 Uiso 1 1 calc R
H28B H 0.4686 0.8522 0.5963 0.114 Uiso 1 1 calc R
C29 C 0.3755(3) 0.7227(8) 0.5554(3) 0.0958(15) Uani 1 1 d .
H29A H 0.3494 0.7829 0.5812 0.115 Uiso 1 1 calc R
H29B H 0.3610 0.6085 0.5534 0.115 Uiso 1 1 calc R
C30 C 0.3532(4) 0.7890(8) 0.4775(3) 0.1057(17) Uani 1 1 d .
H30A H 0.2991 0.7998 0.4558 0.127 Uiso 1 1 calc R
H30B H 0.3745 0.8974 0.4799 0.127 Uiso 1 1 calc R
N1 N 0.33306(19) 0.8445(4) 0.02377(19) 0.0731(9) Uani 1 1 d .
N2 N 0.4811(2) 0.6769(5) 0.66828(18) 0.0761(10) Uani 1 1 d .
O1 O 0.2835(2) 0.5874(5) -0.03467(19) 0.1086(12) Uani 1 1 d .
O2 O 0.20055(18) 0.8144(6) -0.04602(17) 0.1071(13) Uani 1 1 d .
O3 O 0.55268(18) 0.7278(6) 0.79637(19) 0.1163(15) Uani 1 1 d .
O4 O 0.5198(2) 0.9555(5) 0.7093(3) 0.1167(14) Uani 1 1 d .
S1 S 0.26346(6) 0.72331(16) -0.00303(5) 0.0777(4) Uani 1 1 d .
S2 S 0.50116(6) 0.80551(17) 0.73455(7) 0.0841(4) Uani 1 1 d .

loop_
_atom_site_aniso_label
_atom_site_aniso_U_11
_atom_site_aniso_U_22
_atom_site_aniso_U_33
_atom_site_aniso_U_23
_atom_site_aniso_U_13
_atom_site_aniso_U_12
C1 0.0548(19) 0.067(2) 0.0576(19) -0.0012(16) 0.0167(16) -0.0091(16)
C2 0.0515(19) 0.063(2) 0.063(2) 0.0093(16) 0.0122(16) 0.0063(16)
C3 0.056(2) 0.069(2) 0.069(2) 0.0029(17) 0.0220(17) 0.0062(17)
C4 0.0523(19) 0.065(2) 0.0612(19) 0.0048(16) 0.0139(15) -0.0028(16)
C5 0.054(2) 0.066(2) 0.069(2) 0.0081(18) 0.0089(17) 0.0006(17)
C6 0.0507(19) 0.070(2) 0.075(2) -0.0032(18) 0.0189(17) 0.0040(17)
C7 0.081(3) 0.106(3) 0.073(3) 0.020(2) 0.027(2) 0.004(3)
C8 0.068(3) 0.104(3) 0.073(2) 0.006(2) 0.026(2) 0.004(2)
C9 0.081(3) 0.133(4) 0.071(3) 0.018(3) 0.027(2) -0.019(3)
C10 0.077(3) 0.140(5) 0.110(4) 0.055(4) 0.017(3) -0.006(3)
C11 0.073(3) 0.092(3) 0.081(3) 0.025(2) 0.014(2) -0.004(2)
C12 0.080(3) 0.086(3) 0.100(3) 0.018(3) 0.026(3) 0.008(2)
C13 0.090(3) 0.112(4) 0.078(3) -0.004(3) 0.046(2) 0.001(3)
C14 0.094(3) 0.083(3) 0.079(3) -0.016(2) 0.031(2) -0.010(2)
C15 0.069(3) 0.086(3) 0.086(3) 0.000(2) 0.025(2) -0.001(2)
C16 0.063(2) 0.068(2) 0.0580(19) -0.0125(17) 0.0236(17) 0.0011(17)
C17 0.064(2) 0.061(2) 0.0538(19) -0.0048(15) 0.0112(16) 0.0059(17)
C18 0.064(2) 0.061(2) 0.0539(18) 0.0000(15) 0.0190(16) -0.0009(16)
C19 0.062(2) 0.063(2) 0.0558(19) -0.0078(15) 0.0204(16) 0.0020(16)
C20 0.066(2) 0.100(3) 0.077(3) 0.001(2) 0.029(2) 0.007(2)
C21 0.075(2) 0.072(2) 0.062(2) 0.0084(18) 0.0241(19) 0.023(2)
C22 0.085(3) 0.074(2) 0.062(2) 0.0051(18) 0.034(2) 0.006(2)
C23 0.098(3) 0.087(3) 0.082(3) -0.001(2) 0.047(3) 0.002(2)
C24 0.093(3) 0.089(3) 0.098(3) -0.006(3) 0.028(3) 0.011(3)
C25 0.091(3) 0.099(4) 0.081(3) -0.011(3) 0.015(3) 0.019(3)
C26 0.103(4) 0.090(3) 0.080(3) 0.006(3) 0.026(3) 0.032(3)
C27 0.096(3) 0.092(3) 0.082(3) 0.004(3) 0.015(3) 0.028(3)
C28 0.095(4) 0.112(4) 0.079(3) 0.004(3) 0.034(3) 0.001(3)
C29 0.076(3) 0.115(4) 0.097(3) 0.008(3) 0.035(3) 0.017(3)
C30 0.105(4) 0.108(4) 0.094(3) 0.011(3) 0.026(3) 0.036(3)
N1 0.0641(19) 0.085(2) 0.075(2) 0.0012(17) 0.0316(17) -0.0037(17)
N2 0.085(2) 0.088(2) 0.0623(19) -0.0064(16) 0.0350(18) 0.0068(18)
O1 0.125(3) 0.130(3) 0.079(2) -0.038(2) 0.048(2) -0.028(2)
O2 0.070(2) 0.165(4) 0.0689(18) 0.039(2) 0.0067(15) -0.005(2)
O3 0.067(2) 0.182(4) 0.081(2) -0.029(2) 0.0066(17) 0.033(2)
O4 0.107(3) 0.116(3) 0.149(4) -0.034(3) 0.074(3) -0.046(2)
S1 0.0690(7) 0.1051(9) 0.0559(6) -0.0004(5) 0.0201(5) -0.0103(6)
S2 0.0629(7) 0.1120(10) 0.0806(7) -0.0276(6) 0.0306(6) -0.0072(6)

loop_
_atom_type_symbol
_atom_type_description
_atom_type_scat_dispersion_real
_atom_type_scat_dispersion_imag
_atom_type_scat_source
C C 0.0033 0.0016 'International Tables Vol C Tables 4.2.6.8 and 6.1.1.4'
H H 0.0000 0.0000 'International Tables Vol C Tables 4.2.6.8 and 6.1.1.4'
N N 0.0061 0.0033 'International Tables Vol C Tables 4.2.6.8 and 6.1.1.4'
O O 0.0106 0.0060 'International Tables Vol C Tables 4.2.6.8 and 6.1.1.4'
S S 0.1246 0.1234 'International Tables Vol C Tables 4.2.6.8 and 6.1.1.4'

loop_
_geom_angle_atom_site_label_1
_geom_angle_atom_site_label_2
_geom_angle_atom_site_label_3
_geom_angle
_geom_angle_site_symmetry_1
_geom_angle_site_symmetry_3
C2 C1 C6 119.8(3) . .
C2 C1 S1 120.1(3) . .
C6 C1 S1 120.1(3) . .
C1 C2 C3 120.2(3) . .
C2 C3 C4 121.3(4) . .
C3 C4 C5 117.2(3) . .
C3 C4 C7 121.0(4) . .
C5 C4 C7 121.8(4) . .
C6 C5 C4 121.8(4) . .
C5 C6 C1 119.5(3) . .
N1 C8 C9 113.9(4) . .
C8 C9 C10 110.7(5) . .
C11 C10 C9 113.8(5) . .
C12 C11 C10 128.6(6) . .
C11 C12 C15 124.2(5) . 3_675
N1 C13 C14 112.5(4) . .
C13 C14 C15 113.9(4) . .
C12 C15 C14 114.7(4) 3_675 .
C22 C16 C17 120.6(4) . .
C22 C16 S2 119.5(3) . .
C17 C16 S2 119.9(3) . .
C16 C17 C18 119.2(3) . .
C19 C18 C17 121.1(3) . .
C18 C19 C21 118.6(3) . .
C18 C19 C20 121.0(4) . .
C21 C19 C20 120.3(4) . .
C19 C21 C22 121.2(4) . .
C16 C22 C21 119.2(4) . .
N2 C23 C24 113.5(4) . .
C25 C24 C23 113.6(4) . .
C26 C25 C24 113.1(5) . .
C27 C26 C25 123.5(6) . .
C26 C27 C30 126.9(6) . 3_666
N2 C28 C29 114.4(4) . .
C28 C29 C30 110.5(5) . .
C27 C30 C29 113.5(5) 3_666 .
C8 N1 C13 118.7(4) . .
C8 N1 S1 119.0(3) . .
C13 N1 S1 118.9(3) . .
C28 N2 C23 118.8(4) . .
C28 N2 S2 118.3(4) . .
C23 N2 S2 118.0(3) . .
O1 S1 O2 118.6(3) . .
O1 S1 N1 107.6(2) . .
O2 S1 N1 107.4(2) . .
O1 S1 C1 108.1(2) . .
O2 S1 C1 106.2(2) . .
N1 S1 C1 108.68(17) . .
O3 S2 O4 120.3(3) . .
O3 S2 N2 106.2(2) . .
O4 S2 N2 107.5(2) . .
O3 S2 C16 107.0(2) . .
O4 S2 C16 107.7(2) . .
N2 S2 C16 107.58(19) . .

loop_
_geom_bond_atom_site_label_1
_geom_bond_atom_site_label_2
_geom_bond_distance
_geom_bond_site_symmetry_2
C1 C2 1.368(5) .
C1 C6 1.392(5) .
C1 S1 1.765(4) .
C2 C3 1.378(5) .
C3 C4 1.390(5) .
C4 C5 1.395(5) .
C4 C7 1.489(6) .
C5 C6 1.369(5) .
C8 N1 1.464(6) .
C8 C9 1.503(6) .
C9 C10 1.547(8) .
C10 C11 1.456(7) .
C11 C12 1.326(8) .
C12 C15 1.486(7) 3_675
C13 N1 1.485(6) .
C13 C14 1.499(7) .
C14 C15 1.510(7) .
C15 C12 1.486(7) 3_675
C16 C22 1.372(6) .
C16 C17 1.382(6) .
C16 S2 1.771(4) .
C17 C18 1.389(5) .
C18 C19 1.374(5) .
C19 C21 1.380(5) .
C19 C20 1.515(5) .
C21 C22 1.387(6) .
C23 N2 1.483(6) .
C23 C24 1.524(7) .
C24 C25 1.490(7) .
C25 C26 1.486(7) .
C26 C27 1.326(8) .
C27 C30 1.477(8) 3_666
C28 N2 1.448(6) .
C28 C29 1.466(7) .
C29 C30 1.548(8) .
C30 C27 1.477(8) 3_666
N1 S1 1.621(4) .
N2 S2 1.631(4) .
O1 S1 1.423(4) .
O2 S1 1.429(4) .
O3 S2 1.423(4) .
O4 S2 1.446(4) .
